data_7030387
loop_
_publ_author_name
'Kottalanka, Ravi K.'
'Adimulam, Harinath'
'Bhattacharjee, Jayeeta'
'Vignesh Babu, H.'
'Panda, Tarun K.'

_publ_section_title
;
 Bis(phosphinoselenoic amides) as versatile chelating ligands for alkaline
 earth metal (Mg, Ca, Sr and Ba) complexes: syntheses, structure and
 \e-caprolactone polymerisation.
;
_journal_issue 23
_journal_name_full 'Dalton transactions (Cambridge, England : 2003)'
_journal_page_first 8757
_journal_page_last 8766
_journal_paper_doi 10.1039/c4dt00669k
_journal_volume 43
_journal_year 2014
_chemical_formula_moiety 'C26 H26 N2 P2 Se2, 2(C4 H8 O)'
_chemical_formula_sum 'C34 H42 N2 O2 P2 Se2'
_chemical_formula_weight 730.56
_chemical_name_systematic
;
 ?
;
_space_group_IT_number 61
_symmetry_cell_setting orthorhombic
_symmetry_space_group_name_Hall '-P 2ac 2ab'
_symmetry_space_group_name_H-M 'P b c a'
_atom_sites_solution_hydrogens geom
_atom_sites_solution_primary direct
_atom_sites_solution_secondary difmap
_audit_creation_method SHELXL-97
_cell_angle_alpha 90
_cell_angle_beta 90
_cell_angle_gamma 90
_cell_formula_units_Z 4
_cell_length_a 16.5026(5)
_cell_length_b 11.4432(3)
_cell_length_c 18.3315(5)
_cell_measurement_reflns_used 6076
_cell_measurement_temperature 293(2)
_cell_measurement_theta_max 70.5957
_cell_measurement_theta_min 3.6016
_cell_volume 3461.77(17)
_computing_cell_refinement
'CrysAlisPro, Agilent Technologies,Version 1.171.35.19 (release 27-10-2011CrysAlis171 .NET)(compiled Oct 27'
_computing_data_collection
'CrysAlisPro, Agilent Technologies,Version 1.171.35.19 (release 27-10-2011CrysAlis171 .NET)(compiled Oct 27'
_computing_data_reduction
'CrysAlisPro, Agilent Technologies,Version 1.171.35.19 (release 27-10-2011CrysAlis171 .NET)(compiled Oct 27'
_computing_molecular_graphics 'ORTEP III & Olex 2.1'
_computing_publication_material WinGX
_computing_structure_refinement 'SHELXL-97 (Sheldrick, 2008)'
_computing_structure_solution 'SHELXL-97 (Sheldrick, 2008)'
_diffrn_ambient_temperature 293(2)
_diffrn_measured_fraction_theta_full 0.983
_diffrn_measured_fraction_theta_max 0.983
_diffrn_measurement_device_type 'SuperNova, Dual, Cu at zero, Eos'
_diffrn_radiation_monochromator mirror
_diffrn_radiation_source 'SuperNova (Cu) X-ray Source'
_diffrn_radiation_type CuK\a
_diffrn_radiation_wavelength 1.54184
_diffrn_reflns_av_R_equivalents 0.0251
_diffrn_reflns_av_sigmaI/netI 0.0231
_diffrn_reflns_limit_h_max 20
_diffrn_reflns_limit_h_min -15
_diffrn_reflns_limit_k_max 13
_diffrn_reflns_limit_k_min -13
_diffrn_reflns_limit_l_max 22
_diffrn_reflns_limit_l_min -17
_diffrn_reflns_number 8871
_diffrn_reflns_theta_full 70.73
_diffrn_reflns_theta_max 70.73
_diffrn_reflns_theta_min 4.82
_exptl_absorpt_coefficient_mu 3.790
_exptl_absorpt_correction_T_max 1.00000
_exptl_absorpt_correction_T_min 0.65903
_exptl_absorpt_correction_type multi-scan
_exptl_absorpt_process_details
'CrysAlisPro, Agilent Technologies,Version 1.171.35.19 (release 27-10-2011 CrysAlis171 .NET)(compiled Oct 27'
_exptl_crystal_colour colorless
_exptl_crystal_density_diffrn 1.402
_exptl_crystal_density_method 'not measured'
_exptl_crystal_description block
_exptl_crystal_F_000 1496
_exptl_crystal_size_max 0.21
_exptl_crystal_size_mid 0.19
_exptl_crystal_size_min 0.17
_refine_diff_density_max 0.572
_refine_diff_density_min -0.640
_refine_diff_density_rms 0.070
_refine_ls_extinction_method none
_refine_ls_goodness_of_fit_ref 1.067
_refine_ls_hydrogen_treatment constr
_refine_ls_matrix_type full
_refine_ls_number_parameters 190
_refine_ls_number_reflns 3273
_refine_ls_number_restraints 0
_refine_ls_restrained_S_all 1.067
_refine_ls_R_factor_all 0.0345
_refine_ls_R_factor_gt 0.0327
_refine_ls_shift/su_max 0.001
_refine_ls_shift/su_mean 0.000
_refine_ls_structure_factor_coef Fsqd
_refine_ls_weighting_details 'calc w=1/[\s^2^(Fo^2^)+(0.0507P)^2^+2.1001P] where P=(Fo^2^+2Fc^2^)/3'
_refine_ls_weighting_scheme calc
_refine_ls_wR_factor_gt 0.0880
_refine_ls_wR_factor_ref 0.0895
_reflns_number_gt 3068
_reflns_number_total 3273
_reflns_threshold_expression >2\s(I)
_cod_data_source_file c4dt00669k2.cif
_cod_data_source_block compound_1-Trans
_cod_depositor_comments
;
The following automatic conversions were performed:

'_symmetry_cell_setting' value 'Orthorhombic' changed to
'orthorhombic' according to
/usr/data/users/saulius/crontab/automatic-downloads/rss-feeds/RSC/lib/dictionaries/cif_core.dic
dictionary named 'cif_core.dic' version 2.4.2 from 2011-04-26.

Automatic conversion script
Id: cif_fix_values 2281 2013-09-26 08:29:07Z andrius 

 Adding full bibliography for 7030386--7030393.cif.
;
_cod_original_sg_symbol_H-M 'P b c a '
_cod_database_code 7030387

loop_
_symmetry_equiv_pos_as_xyz
'x, y, z'
'-x+1/2, -y, z+1/2'
'x+1/2, -y+1/2, -z'
'-x, y+1/2, -z+1/2'
'-x, -y, -z'
'x-1/2, y, -z-1/2'
'-x-1/2, y-1/2, z'
'x, -y-1/2, z-1/2'

loop_
_atom_site_label
_atom_site_type_symbol
_atom_site_fract_x
_atom_site_fract_y
_atom_site_fract_z
_atom_site_U_iso_or_equiv
_atom_site_adp_type
_atom_site_occupancy
_atom_site_symmetry_multiplicity
_atom_site_calc_flag
_atom_site_refinement_flags
Se1 Se 0.095012(14) 0.15200(2) 0.435802(13) 0.02772(11) Uani 1 1 d .
P1 P 0.01015(3) 0.26986(4) 0.39170(3) 0.02066(13) Uani 1 1 d .
O1 O 0.16869(13) 0.51737(18) 0.37588(13) 0.0596(6) Uani 1 1 d .
N1 N 0.01621(11) 0.40918(15) 0.41700(10) 0.0250(4) Uani 1 1 d .
H1 H 0.0236 0.4637 0.3854 0.030 Uiso 1 1 calc R
C1 C 0.00858(13) 0.43591(18) 0.49510(11) 0.0251(4) Uani 1 1 d .
H1A H 0.0584 0.4155 0.5201 0.030 Uiso 1 1 calc R
H1B H -0.0351 0.3902 0.5161 0.030 Uiso 1 1 calc R
C2 C -0.09348(12) 0.2314(2) 0.41465(12) 0.0244(4) Uani 1 1 d .
C8 C 0.01857(13) 0.28151(18) 0.29318(11) 0.0238(4) Uani 1 1 d .
C10 C -0.00809(18) 0.3827(2) 0.18052(14) 0.0430(6) Uani 1 1 d .
H10 H -0.0310 0.4454 0.1558 0.052 Uiso 1 1 calc R
C9 C -0.01608(17) 0.3744(2) 0.25569(13) 0.0379(6) Uani 1 1 d .
H9 H -0.0447 0.4313 0.2811 0.046 Uiso 1 1 calc R
C14 C 0.22351(19) 0.4446(3) 0.3398(2) 0.0605(8) Uani 1 1 d .
H14A H 0.2067 0.3635 0.3433 0.073 Uiso 1 1 calc R
H14B H 0.2774 0.4523 0.3605 0.073 Uiso 1 1 calc R
C17 C 0.1732(3) 0.6278(3) 0.3441(3) 0.0953(17) Uani 1 1 d .
H17A H 0.2125 0.6758 0.3695 0.114 Uiso 1 1 calc R
H17B H 0.1209 0.6664 0.3463 0.114 Uiso 1 1 calc R
C13 C 0.06030(16) 0.1972(2) 0.25452(13) 0.0335(5) Uani 1 1 d .
H13 H 0.0835 0.1344 0.2790 0.040 Uiso 1 1 calc R
C5 C -0.25196(16) 0.1768(3) 0.45361(17) 0.0452(6) Uani 1 1 d .
H5 H -0.3048 0.1590 0.4673 0.054 Uiso 1 1 calc R
C7 C -0.11138(15) 0.1243(2) 0.44711(14) 0.0335(5) Uani 1 1 d .
H7 H -0.0701 0.0708 0.4560 0.040 Uiso 1 1 calc R
C3 C -0.15626(14) 0.3107(2) 0.40158(14) 0.0348(5) Uani 1 1 d .
H3 H -0.1451 0.3825 0.3800 0.042 Uiso 1 1 calc R
C15 C 0.2222(3) 0.4854(6) 0.2621(2) 0.1022(18) Uani 1 1 d .
H15A H 0.2753 0.4780 0.2398 0.123 Uiso 1 1 calc R
H15B H 0.1832 0.4414 0.2335 0.123 Uiso 1 1 calc R
C11 C 0.03367(18) 0.2982(2) 0.14247(12) 0.0402(6) Uani 1 1 d .
H11 H 0.0388 0.3036 0.0921 0.048 Uiso 1 1 calc R
C16 C 0.1978(4) 0.6108(7) 0.2683(3) 0.134(2) Uani 1 1 d .
H16A H 0.2428 0.6616 0.2562 0.161 Uiso 1 1 calc R
H16B H 0.1531 0.6278 0.2355 0.161 Uiso 1 1 calc R
C12 C 0.06772(18) 0.2058(2) 0.17917(14) 0.0430(6) Uani 1 1 d .
H12 H 0.0959 0.1487 0.1535 0.052 Uiso 1 1 calc R
C6 C -0.19046(16) 0.0974(2) 0.46615(16) 0.0443(6) Uani 1 1 d .
H6 H -0.2022 0.0257 0.4875 0.053 Uiso 1 1 calc R
C4 C -0.23494(15) 0.2823(3) 0.42073(16) 0.0432(6) Uani 1 1 d .
H4 H -0.2767 0.3348 0.4113 0.052 Uiso 1 1 calc R

loop_
_atom_site_aniso_label
_atom_site_aniso_U_11
_atom_site_aniso_U_22
_atom_site_aniso_U_33
_atom_site_aniso_U_23
_atom_site_aniso_U_13
_atom_site_aniso_U_12
Se1 0.02747(16) 0.03225(17) 0.02345(16) 0.00002(9) -0.00294(8) 0.00474(9)
P1 0.0240(3) 0.0222(3) 0.0158(2) -0.00167(19) 0.00193(18) 0.00048(19)
O1 0.0561(12) 0.0478(12) 0.0749(15) -0.0021(11) 0.0261(11) -0.0113(10)
N1 0.0370(10) 0.0218(9) 0.0162(8) -0.0009(7) 0.0048(7) -0.0017(7)
C1 0.0331(11) 0.0266(12) 0.0155(9) -0.0024(8) 0.0012(8) 0.0010(9)
C2 0.0246(10) 0.0279(11) 0.0206(10) -0.0023(9) 0.0020(8) 0.0006(8)
C8 0.0285(10) 0.0261(10) 0.0167(10) -0.0016(8) 0.0024(8) -0.0038(8)
C10 0.0639(17) 0.0416(14) 0.0236(12) 0.0072(11) -0.0008(11) 0.0060(13)
C9 0.0550(15) 0.0345(12) 0.0243(12) 0.0005(10) 0.0039(11) 0.0112(12)
C14 0.0449(16) 0.0526(18) 0.084(2) -0.0021(17) 0.0038(16) -0.0011(14)
C17 0.064(2) 0.051(2) 0.172(5) 0.031(3) 0.029(3) 0.0022(18)
C13 0.0465(14) 0.0315(12) 0.0224(11) -0.0011(9) 0.0053(10) 0.0049(10)
C5 0.0261(12) 0.0553(16) 0.0542(16) -0.0041(14) 0.0080(12) -0.0043(11)
C7 0.0303(11) 0.0305(12) 0.0399(13) 0.0044(10) 0.0030(10) 0.0017(10)
C3 0.0316(12) 0.0345(12) 0.0385(13) 0.0028(10) -0.0010(10) 0.0035(10)
C15 0.080(3) 0.163(5) 0.063(2) -0.036(3) 0.017(2) -0.037(3)
C11 0.0608(16) 0.0436(14) 0.0164(11) -0.0018(10) 0.0051(10) -0.0081(12)
C16 0.133(5) 0.161(6) 0.108(5) 0.082(5) -0.005(4) 0.011(5)
C12 0.0652(17) 0.0412(14) 0.0225(12) -0.0064(10) 0.0116(12) 0.0049(13)
C6 0.0367(13) 0.0422(14) 0.0540(17) 0.0089(13) 0.0073(12) -0.0067(11)
C4 0.0269(12) 0.0463(15) 0.0564(16) -0.0021(13) 0.0007(11) 0.0078(11)

loop_
_atom_type_symbol
_atom_type_description
_atom_type_scat_dispersion_real
_atom_type_scat_dispersion_imag
_atom_type_scat_source
Se Se -0.7943 1.1372 'International Tables Vol C Tables 4.2.6.8 and 6.1.1.4'
P P 0.2955 0.4335 'International Tables Vol C Tables 4.2.6.8 and 6.1.1.4'
O O 0.0492 0.0322 'International Tables Vol C Tables 4.2.6.8 and 6.1.1.4'
N N 0.0311 0.0180 'International Tables Vol C Tables 4.2.6.8 and 6.1.1.4'
C C 0.0181 0.0091 'International Tables Vol C Tables 4.2.6.8 and 6.1.1.4'
H H 0.0000 0.0000 'International Tables Vol C Tables 4.2.6.8 and 6.1.1.4'

loop_
_geom_angle_atom_site_label_1
_geom_angle_atom_site_label_2
_geom_angle_atom_site_label_3
_geom_angle
_geom_angle_site_symmetry_1
_geom_angle_site_symmetry_3
N1 P1 C8 101.67(9) . .
N1 P1 C2 102.97(10) . .
C8 P1 C2 108.69(10) . .
N1 P1 Se1 117.83(7) . .
C8 P1 Se1 112.21(7) . .
C2 P1 Se1 112.47(8) . .
C17 O1 C14 108.0(3) . .
C1 N1 P1 117.78(14) . .
C1 N1 H1 121.1 . .
P1 N1 H1 121.1 . .
N1 C1 C1 109.6(2) . 5_566
N1 C1 H1A 109.8 . .
C1 C1 H1A 109.8 5_566 .
N1 C1 H1B 109.8 . .
C1 C1 H1B 109.8 5_566 .
H1A C1 H1B 108.2 . .
C7 C2 C3 119.1(2) . .
C7 C2 P1 120.79(17) . .
C3 C2 P1 120.07(18) . .
C13 C8 C9 119.1(2) . .
C13 C8 P1 119.80(17) . .
C9 C8 P1 121.11(17) . .
C11 C10 C9 120.2(2) . .
C11 C10 H10 119.9 . .
C9 C10 H10 119.9 . .
C10 C9 C8 120.3(2) . .
C10 C9 H9 119.9 . .
C8 C9 H9 119.9 . .
O1 C14 C15 104.8(3) . .
O1 C14 H14A 110.8 . .
C15 C14 H14A 110.8 . .
O1 C14 H14B 110.8 . .
C15 C14 H14B 110.8 . .
H14A C14 H14B 108.9 . .
O1 C17 C16 107.0(4) . .
O1 C17 H17A 110.3 . .
C16 C17 H17A 110.3 . .
O1 C17 H17B 110.3 . .
C16 C17 H17B 110.3 . .
H17A C17 H17B 108.6 . .
C8 C13 C12 120.3(2) . .
C8 C13 H13 119.9 . .
C12 C13 H13 119.9 . .
C4 C5 C6 119.9(2) . .
C4 C5 H5 120.0 . .
C6 C5 H5 120.0 . .
C6 C7 C2 120.2(2) . .
C6 C7 H7 119.9 . .
C2 C7 H7 119.9 . .
C4 C3 C2 120.0(2) . .
C4 C3 H3 120.0 . .
C2 C3 H3 120.0 . .
C16 C15 C14 103.3(4) . .
C16 C15 H15A 111.1 . .
C14 C15 H15A 111.1 . .
C16 C15 H15B 111.1 . .
C14 C15 H15B 111.1 . .
H15A C15 H15B 109.1 . .
C12 C11 C10 119.8(2) . .
C12 C11 H11 120.1 . .
C10 C11 H11 120.1 . .
C17 C16 C15 106.0(4) . .
C17 C16 H16A 110.5 . .
C15 C16 H16A 110.5 . .
C17 C16 H16B 110.5 . .
C15 C16 H16B 110.5 . .
H16A C16 H16B 108.7 . .
C11 C12 C13 120.4(2) . .
C11 C12 H12 119.8 . .
C13 C12 H12 119.8 . .
C5 C6 C7 120.3(3) . .
C5 C6 H6 119.8 . .
C7 C6 H6 119.8 . .
C5 C4 C3 120.5(2) . .
C5 C4 H4 119.7 . .
C3 C4 H4 119.7 . .

loop_
_geom_bond_atom_site_label_1
_geom_bond_atom_site_label_2
_geom_bond_distance
_geom_bond_site_symmetry_2
Se1 P1 2.1057(6) .
P1 N1 1.6634(18) .
P1 C8 1.816(2) .
P1 C2 1.815(2) .
O1 C17 1.394(4) .
O1 C14 1.396(4) .
N1 C1 1.469(3) .
N1 H1 0.8600 .
C1 C1 1.505(4) 5_566
C1 H1A 0.9700 .
C1 H1B 0.9700 .
C2 C7 1.394(3) .
C2 C3 1.398(3) .
C8 C13 1.381(3) .
C8 C9 1.389(3) .
C10 C11 1.377(4) .
C10 C9 1.387(3) .
C10 H10 0.9300 .
C9 H9 0.9300 .
C14 C15 1.501(6) .
C14 H14A 0.9700 .
C14 H14B 0.9700 .
C17 C16 1.460(8) .
C17 H17A 0.9700 .
C17 H17B 0.9700 .
C13 C12 1.390(3) .
C13 H13 0.9300 .
C5 C4 1.378(4) .
C5 C6 1.381(4) .
C5 H5 0.9300 .
C7 C6 1.385(4) .
C7 H7 0.9300 .
C3 C4 1.384(3) .
C3 H3 0.9300 .
C15 C16 1.495(8) .
C15 H15A 0.9700 .
C15 H15B 0.9700 .
C11 C12 1.373(4) .
C11 H11 0.9300 .
C16 H16A 0.9700 .
C16 H16B 0.9700 .
C12 H12 0.9300 .
C6 H6 0.9300 .
C4 H4 0.9300 .

loop_
_geom_torsion_atom_site_label_1
_geom_torsion_atom_site_label_2
_geom_torsion_atom_site_label_3
_geom_torsion_atom_site_label_4
_geom_torsion
_geom_torsion_site_symmetry_4
C8 P1 N1 C1 177.81(16) .
C2 P1 N1 C1 65.27(17) .
Se1 P1 N1 C1 -59.14(17) .
P1 N1 C1 C1 -163.70(19) 5_566
N1 P1 C2 C7 -137.9(2) .
C8 P1 C2 C7 114.8(2) .
Se1 P1 C2 C7 -10.1(2) .
N1 P1 C2 C3 40.4(2) .
C8 P1 C2 C3 -66.9(2) .
Se1 P1 C2 C3 168.26(17) .
N1 P1 C8 C13 143.40(19) .
C2 P1 C8 C13 -108.4(2) .
Se1 P1 C8 C13 16.6(2) .
N1 P1 C8 C9 -36.3(2) .
C2 P1 C8 C9 71.8(2) .
Se1 P1 C8 C9 -163.16(18) .
C11 C10 C9 C8 0.6(4) .
C13 C8 C9 C10 -0.6(4) .
P1 C8 C9 C10 179.1(2) .
C17 O1 C14 C15 -34.5(4) .
C14 O1 C17 C16 28.5(5) .
C9 C8 C13 C12 0.3(4) .
P1 C8 C13 C12 -179.4(2) .
C3 C2 C7 C6 -0.1(4) .
P1 C2 C7 C6 178.2(2) .
C7 C2 C3 C4 -0.1(4) .
P1 C2 C3 C4 -178.5(2) .
O1 C14 C15 C16 26.5(5) .
C9 C10 C11 C12 -0.2(5) .
O1 C17 C16 C15 -10.4(6) .
C14 C15 C16 C17 -9.7(6) .
C10 C11 C12 C13 0.0(4) .
C8 C13 C12 C11 0.0(4) .
C4 C5 C6 C7 1.3(5) .
C2 C7 C6 C5 -0.5(4) .
C6 C5 C4 C3 -1.5(5) .
C2 C3 C4 C5 0.9(4) .
